data_1001450
loop_
_publ_author_name
'Borel, M M'
'Grandin, A'
'Costentin, G'
'Leclaire, A'
'Raveau, B'

_publ_section_title
;
A new series of bronzes and bronzoids with KNb~3~P~3~O~15~ structure
;
_journal_coden_ASTM MRBUAC
_journal_name_full 'Materials Research Bulletin'
_journal_page_first 1155
_journal_page_last 1160
_journal_paper_doi 10.1016/0025-5408(90)90145-R
_journal_volume 25
_journal_year 1990
_chemical_formula_structural 'Cs Nb3 (P3 O15)'
_chemical_formula_sum 'Cs Nb3 O15 P3'
_chemical_name_systematic 'Caesium niobium phosphate (1/3/3)'
_space_group_IT_number 58
_symmetry_cell_setting orthorhombic
_symmetry_Int_Tables_number 58
_symmetry_space_group_name_Hall '-P 2 2n'
_symmetry_space_group_name_H-M 'P n n m'
_cell_angle_alpha 90
_cell_angle_beta 90
_cell_angle_gamma 90
_cell_formula_units_Z 4
_cell_length_a 13.4454(10)
_cell_length_b 14.8114(11)
_cell_length_c 6.4422(7)
_cell_volume 1282.9
_refine_ls_R_factor_all 0.031
_cod_database_code 1001450

loop_
_symmetry_equiv_pos_as_xyz
x,y,z
-x,-y,z
1/2+x,1/2-y,1/2-z
1/2-x,1/2+y,1/2-z
-x,-y,-z
x,y,-z
1/2-x,1/2+y,1/2+z
1/2+x,1/2-y,1/2+z

loop_
_atom_site_label
_atom_site_type_symbol
_atom_site_symmetry_multiplicity
_atom_site_Wyckoff_symbol
_atom_site_fract_x
_atom_site_fract_y
_atom_site_fract_z
_atom_site_occupancy
_atom_site_attached_hydrogens
_atom_site_calc_flag
Nb1 Nb5+ 4 g 0.43669(3) 0.38799(3) 0. 1. 0 d
Nb2 Nb5+ 4 g 0.68810(3) 0.27310(3) 0. 1. 0 d
Nb3 Nb5+ 4 g 0.35859(3) 0.97779(3) 0. 1. 0 d
P1 P5+ 4 g 0.27058(9) 0.20482(8) 0. 1. 0 d
P2 P5+ 4 g 0.37103(9) 0.38224(8) 0.5 1. 0 d
P3 P5+ 4 g 0.20990(9) 0.50762(8) 0. 1. 0 d
Cs1 Cs1+ 4 g 0.00896(4) 0.32911(4) 0. 1. 0 d
O1 O2- 2 a 0. 0. 0. 1. 0 d
O2 O2- 4 g 0.3010(3) 0.4477(3) 0. 1. 0 d
O3 O2- 4 g 0.3588(4) 0.2699(3) 0. 1. 0 d
O4 O2- 4 g 0.5626(3) 0.3226(3) 0. 1. 0 d
O5 O2- 8 h 0.4383(2) 0.3879(2) 0.3086(4) 1. 0 d
O6 O2- 4 g 0.7644(4) 0.3921(3) 0. 1. 0 d
O7 O2- 4 g 0.6337(3) 0.1503(3) 0. 1. 0 d
O8 O2- 4 g 0.8242(3) 0.2121(3) 0. 1. 0 d
O9 O2- 8 h 0.7026(2) 0.2782(2) 0.3099(4) 1. 0 d
O10 O2- 4 g 0.2947(3) 0.4571(3) 0.5 1. 0 d
O11 O2- 4 g 0.3130(3) 0.1096(3) 0. 1. 0 d
O12 O2- 8 h 0.1439(2) 0.4859(2) 0.1876(4) 1. 0 d
O13 O2- 2 d 0.5 0. 0. 1. 0 d

loop_
_atom_type_symbol
_atom_type_oxidation_number
Nb5+ 4.670
P5+ 5.000
Cs1+ 1.000
O2- -2.000
